data_2005961
loop_
_publ_author_name
'\.Ide, S.'
'\"Ozta\,s, G.'
'Ancin, N.'
'T\"uz\"un, M.'

_publ_section_title
;
 <i>N</i>,<i>N</i>'-Bis(4-chlorobenzylidene)-2,2'-diaminodiphenyl
 disulfide
;
_journal_issue 3
_journal_name_full 'Acta Crystallographica Section C'
_journal_page_first 376
_journal_page_last 378
_journal_paper_doi 10.1107/S0108270196013832
_journal_volume 53
_journal_year 1997
_chemical_formula_iupac 'C26 H18 Cl2 N2 S2'
_chemical_formula_moiety 'C26 H18 Cl2 N2 S2'
_chemical_formula_sum 'C26 H18 Cl2 N2 S2'
_chemical_formula_weight 493.48
_space_group_IT_number 14
_symmetry_cell_setting monoclinic
_symmetry_space_group_name_Hall '-P 2ybc'
_symmetry_space_group_name_H-M 'P 1 21/c 1'
_atom_type_scat_source IntTabIV
_cell_angle_alpha 90.
_cell_angle_beta 93.410(9)
_cell_angle_gamma 90.
_cell_formula_units_Z 4
_cell_length_a 11.7998(12)
_cell_length_b 10.1564(11)
_cell_length_c 19.5352(18)
_cell_measurement_reflns_used 25
_cell_measurement_temperature 293(1)
_cell_measurement_theta_max 18.01
_cell_measurement_theta_min 10.31
_cell_volume 2337.0(4)
_computing_cell_refinement 'CAD-4 VAX/PC Fortran System (Enraf-Nonius, 1988)'
_computing_data_collection 'CAD-4 Express (Enraf-Nonius, 1993)'
_computing_data_reduction 'MolEN (Fair, 1990)'
_computing_molecular_graphics 'ORTEPII (Johnson, 1976)'
_computing_publication_material MolEN
_computing_structure_refinement 'LSFM in MolEN'
_computing_structure_solution 'SIR (Burla et al., 1989) in MolEN'
_diffrn_measurement_device 'Enraf-Nonius CAD-4'
_diffrn_measurement_method \w/2\q
_diffrn_radiation_type MoK\a
_diffrn_radiation_wavelength 0.71073
_diffrn_reflns_av_R_equivalents 0.037
_diffrn_reflns_limit_h_max 14
_diffrn_reflns_limit_h_min -14
_diffrn_reflns_limit_k_max 12
_diffrn_reflns_limit_k_min 0
_diffrn_reflns_limit_l_max 0
_diffrn_reflns_limit_l_min -23
_diffrn_reflns_number 4755
_diffrn_reflns_theta_max 26.32
_diffrn_reflns_theta_min 2.60
_diffrn_standards_decay_% 5.17
_diffrn_standards_interval_time 120
_diffrn_standards_number 3
_exptl_absorpt_coefficient_mu 0.948
_exptl_absorpt_correction_T_max 0.910
_exptl_absorpt_correction_T_min 0.876
_exptl_absorpt_correction_type 'empirical via \y scan (MolEN; Fair, 1990)'
_exptl_crystal_colour yellow
_exptl_crystal_density_diffrn 2.805
_exptl_crystal_density_meas ?
_exptl_crystal_description prismatic
_exptl_crystal_size_max 0.56
_exptl_crystal_size_mid 0.32
_exptl_crystal_size_min 0.10
_refine_diff_density_max 0.285
_refine_diff_density_min -0.114
_refine_ls_extinction_method none
_refine_ls_goodness_of_fit_obs 0.71
_refine_ls_hydrogen_treatment 'H atoms: see below'
_refine_ls_number_parameters 289
_refine_ls_number_reflns 2418
_refine_ls_R_factor_obs 0.046
_refine_ls_shift/esd_max 0.001
_refine_ls_structure_factor_coef F
_refine_ls_weighting_scheme 'Weighting scheme: see below'
_refine_ls_wR_factor_obs 0.045
_reflns_number_observed 2418
_reflns_number_total 4477
_reflns_observed_criterion I>2\s(I)
_cod_data_source_file ab1401.cif
_cod_data_source_block ss
_cod_depositor_comments
;
The following automatic conversions were performed:

'_exptl_crystal_density_meas' value 'not measured' was changed to '?'
- the value is perceived as not measured.

Automatic conversion script
Id: cif_fix_values 3008 2015-01-20 13:52:24Z robertas 
;
_cod_original_cell_volume 2337(5)
_cod_original_sg_symbol_H-M 'P 21/c'
_cod_database_code 2005961

loop_
_symmetry_equiv_pos_as_xyz
x,y,z
'-x, y+1/2, -z+1/2'
'-x, -y, -z'
'x, -y+1/2, z+1/2'

loop_
_atom_site_aniso_label
_atom_site_aniso_U_11
_atom_site_aniso_U_12
_atom_site_aniso_U_13
_atom_site_aniso_U_22
_atom_site_aniso_U_23
_atom_site_aniso_U_33
Cl1 0.0899(9) -0.0181(8) 0.0154(8) 0.0767(8) 0.0292(8) 0.0916(9)
0.138(1) 0.0801(9) 0.0281(8) -0.0155(8) 0.0734(8) S1 0.0300(9)
0.0614(7) 0.0420(5) 0.0089(6) S1' -0.0158(6) 0.0686(7) -0.0037(5)
0.0427(5) 0.0114(6) N1 0.048(2) -0.0052(5) 0.051(2) -0.0049(6)
-0.002(2) 0.003(2) 0.047(2) 0.053(2) 0.008(2) 0.037(2) N1'
0.002(2) -0.003(2) 0.048(2) 0.039(2) C1 0.003(2) 0.042(2)
0.002(2) C1' 0.042(2) -0.001(2) 0.039(2) 0.003(2) 0.047(2)
C2 0.042(2) 0.003(2) 0.008(2) 0.044(2) -0.005(2) 0.044(2)
0.039(2) 0.053(2) 0.003(2) -0.003(2) 0.044(2) C3 -0.007(2)
0.065(3) 0.054(2) 0.001(2) C3' -0.000(2) 0.051(2) 0.000(2)
0.050(2) 0.002(2) C4 0.054(3) -0.007(2) 0.046(2) -0.000(2)
0.003(2) 0.011(2) 0.081(3) 0.054(3) 0.016(2) 0.045(2) C4'
0.016(2) -0.001(2) 0.066(3) 0.074(3) C5 -0.012(2) 0.043(2)
0.002(3) C5' 0.073(3) 0.016(2) 0.051(3) -0.001(2) 0.067(3)
C6 0.067(3) -0.011(3) 0.020(2) 0.062(3) 0.009(3) 0.068(3)
0.053(3) 0.075(3) 0.005(2) -0.018(3) 0.063(3) C7 0.015(2)
0.060(3) 0.043(2) 0.007(2) C7' -0.004(2) 0.048(2) 0.008(2)
0.048(2) -0.000(2) C8 0.056(2) 0.005(2) 0.046(2) -0.009(2)
0.000(2) 0.003(2) 0.045(2) 0.054(3) 0.001(2) 0.041(2) C8'
-0.001(2) 0.001(2) 0.045(2) 0.037(2) C9 0.008(2) 0.045(2)
0.002(2) C9' 0.040(2) -0.004(2) 0.051(2) 0.006(2) 0.049(3)
C10 0.064(3) -0.005(2) 0.003(2) 0.051(3) 0.002(2) 0.041(2)
0.065(3) 0.071(3) -0.005(2) -0.007(3) 0.048(2) C11 0.000(3)
0.058(3) 0.043(2) 0.003(2) C11' 0.002(3) 0.088(3) 0.007(2)
0.044(2) -0.002(3) C12 0.046(2) -0.003(2) 0.054(3) -0.012(2)
-0.001(2) -0.001(2) 0.059(3) 0.061(3) 0.003(2) 0.058(3) C12'
0.011(2) -0.001(2) 0.053(3) 0.046(2) C13 0.000(2) 0.045(2)
-0.001(2) C13' 0.051(2) -0.005(2) 0.056(3) 0.004(2) 0.059(3)

loop_
_atom_site_label
_atom_site_fract_x
_atom_site_fract_y
_atom_site_fract_z
_atom_site_U_iso_or_equiv
_atom_site_thermal_displace_type
_atom_site_type_symbol
Cl1 0.1459(1) -0.2778(2) 0.65544(8) 0.086(1) Ueq Cl
Cl1' 0.3423(2) -0.2401(2) -0.17791(7) 0.096(1) Ueq Cl
S1 0.2510(1) 0.1238(1) 0.29717(6) 0.057(1) Ueq S
S1' 0.2333(1) 0.1273(1) 0.19306(6) 0.055(1) Ueq S
N1 0.3693(3) 0.1164(4) 0.4235(2) 0.047(1) Ueq N
N1' 0.1679(3) 0.1852(4) 0.0569(2) 0.046(1) Ueq N
C1 0.3655(3) 0.2319(4) 0.3182(2) 0.043(1) Ueq C
C1' 0.1364(3) 0.2569(4) 0.1708(2) 0.043(1) Ueq C
C2 0.4172(3) 0.2155(4) 0.3841(2) 0.043(1) Ueq C
C2' 0.1103(3) 0.2706(4) 0.1003(2) 0.045(1) Ueq C
C3 0.5110(4) 0.2914(5) 0.4029(2) 0.056(1) Ueq C
C3' 0.0361(4) 0.3699(5) 0.0780(2) 0.053(1) Ueq C
C4 0.2186(4) -0.1663(4) 0.6071(2) 0.054(2) Ueq C
C4' 0.2763(4) -0.1266(5) -0.1266(2) 0.060(2) Ueq C
C5 0.5515(4) 0.3853(5) 0.3600(2) 0.061(2) Ueq C
C5' -0.0134(4) 0.4511(5) 0.1243(3) 0.064(2) Ueq C
C6 0.4963(4) 0.4039(5) 0.2961(2) 0.065(2) Ueq C
C6' 0.0113(4) 0.4336(5) 0.1941(2) 0.064(2) Ueq C
C7 0.4048(4) 0.3284(5) 0.2756(2) 0.053(2) Ueq C
C7' 0.0860(4) 0.3369(5) 0.2168(2) 0.054(2) Ueq C
C8 0.3808(4) 0.1155(4) 0.4880(2) 0.048(1) Ueq C
C8' 0.1186(4) 0.1423(4) 0.0025(2) 0.047(1) Ueq C
C9 0.3285(3) 0.0145(4) 0.5286(2) 0.042(1) Ueq C
C9' 0.1744(4) 0.0504(4) -0.0431(2) 0.047(1) Ueq C
C10 0.3383(4) 0.0203(5) 0.6000(2) 0.052(2) Ueq C
C10' 0.1134(4) -0.0063(5) -0.0986(2) 0.062(2) Ueq C
C11 0.2831(4) -0.0697(5) 0.6388(2) 0.057(2) Ueq C
C11' 0.1648(4) -0.0969(5) -0.1401(2) 0.066(2) Ueq C
C12 0.2108(4) -0.1774(5) 0.5361(2) 0.056(2) Ueq C
C12' 0.3390(4) -0.0721(5) -0.0724(2) 0.059(2) Ueq C
C13 0.2652(3) -0.0872(4) 0.4974(2) 0.048(1) Ueq C
C13' 0.2883(4) 0.0175(5) -0.0303(2) 0.055(2) Ueq C
H3 0.549 0.278 0.447 0.074(1) Ueq H
H3' 0.019 0.382 0.030 0.068(1) Ueq H
H5 0.616 0.436 0.374 0.078(2) Ueq H
H5' -0.064 0.519 0.109 0.083(2) Ueq H
H6 0.523 0.470 0.266 0.087(2) Ueq H
H6' -0.024 0.488 0.226 0.084(2) Ueq H
H7 0.368 0.343 0.232 0.068(2) Ueq H
H7' 0.102 0.326 0.265 0.068(1) Ueq H
H8 0.420 0.186 0.514 0.062(1) Ueq H
H8' 0.042 0.172 -0.014 0.061(1) Ueq H
H10 0.384 0.087 0.622 0.067(2) Ueq H
H10' 0.036 0.017 -0.108 0.079(2) Ueq H
H11 0.289 -0.065 0.687 0.075(2) Ueq H
H11' 0.123 -0.138 -0.177 0.086(2) Ueq H
H12 0.168 -0.247 0.514 0.072(2) Ueq H
H12' 0.417 -0.095 -0.064 0.077(2) Ueq H
H13 0.260 -0.094 0.449 0.062(1) Ueq H
H13' 0.331 0.056 0.007 0.072(2) Ueq H

loop_
_geom_angle_atom_site_label_1
_geom_angle_atom_site_label_2
_geom_angle_atom_site_label_3
_geom_angle
_geom_angle_publ_flag
C2 C1 C7 119.6(4) no
S1 C1 C7 125.4(3) yes
S1 C1 C2 115.1(3) yes
S1' S1 C1 104.60(10) yes
C1 C2 C3 118.4(4) no
N1 C2 C1 114.9(3) yes
N1 C2 C3 126.6(4) yes
C2 C3 C5 121.8(4) no
C3 C5 C6 118.9(4) no
C5 C6 C7 120.5(5) no
C1 C7 C6 120.7(4) no
C2 N1 C8 122.0(4) yes
N1 C8 C9 121.8(4) yes
C8 C9 C10 120.2(4) yes
C8 C9 C13 121.1(4) yes
C10 C9 C13 118.7(4) no
C9 C10 C11 120.5(4) no
C4 C11 C10 119.8(4) no
C11 C4 C12 120.8(4) no
Cl1 C4 C11 120.1(4) yes
Cl1 C4 C12 119.0(3) yes
C4 C12 C13 119.4(4) no
C9 C13 C12 120.7(4) no
C2' C1' C7' 120.4(4) no
S1' C1' C7' 125.1(3) yes
S1' C1' C2' 114.5(3) yes
S1 S1' C1' 106.40(10) yes
C1' C2' C3' 118.6(4) no
N1' C2' C1' 116.3(4) yes
N1' C2' C3' 125.0(4) yes
C2' C3' C5' 120.8(4) no
C3' C5' C6' 119.7(4) no
C5' C6' C7' 120.1(4) no
C1' C7' C6' 120.4(4) no
C2' N1' C8' 120.2(3) yes
N1' C8' C9' 121.9(4) yes
C8' C9' C10' 120.3(4) yes
C8' C9' C13' 120.4(4) yes
C10' C9' C13' 119.3(4) no
C9' C10' C11' 120.4(4) no
C4' C11' C10' 119.0(4) no
C11' C4' C12' 122.0(4) no
Cl1' C4' C11' 119.7(4) yes
Cl1' C4' C12' 118.2(4) yes
C4' C12' C13' 119.4(4) no
C9' C13' C12' 119.8(4) no
C2 C3 H3 119.1 no
N1' C8' H8' 122.3 no
C5 C3 H3 119.1 no
C9' C8' H8' 115.7 no
C2' C3' H3' 119.7 no
C9 C10 H10 119.8 no
C5' C3' H3' 119.5 no
C11 C10 H10 119.7 no
C3 C5 H5 120.5 no
C9' C10' H10' 119.9 no
C6 C5 H5 120.6 no
C11' C10' H10' 119.7 no
C3' C5' H5' 120.3 no
C4 C11 H11 120.1 no
C6' C5' H5' 120.1 no
C10 C11 H11 120.1 no
C5 C6 H6 119.7 no
C4' C11' H11' 120.5 no
C7 C6 H6 119.8 no
C10' C11' H11' 120.6 no
C5' C6' H6' 119.9 no
C4 C12 H12 120.4 no
C7' C6' H6' 120.0 no
C13 C12 H12 120.2 no
C1 C7 H7 120.3 no
C4' C12' H12' 120.3 no
C6 C7 H7 119.1 no
C13' C12' H12' 120.2 no
C1' C7' H7' 120.4 no
C9 C13 H13 119.7 no
C6' C7' H7' 119.2 no
C12 C13 H13 119.6 no
N1 C8 H8 122.6 no
C9' C13' H13' 120.0 no
C9 C8 H8 115.5 no
C12' C13' H13' 120.1 no

loop_
_geom_bond_atom_site_label_1
_geom_bond_site_symmetry_1
_geom_bond_atom_site_label_2
_geom_bond_site_symmetry_2
_geom_bond_distance
_geom_bond_publ_flag
N1 . C2 . 1.406(5) yes
N1 . C8 . 1.258(5) yes
C6 . C7 . 1.364(7) yes
C8 . C9 . 1.457(6) yes
Cl1 . C4 . 1.735(5) yes
S1 . C1 . 1.770(4) yes
S1 . S1' . 2.032(2) yes
N1' . C2' . 1.415(5) yes
N1' . C8' . 1.259(5) yes
C6' . C7' . 1.375(7) yes
C8' . C9' . 1.472(6) yes
Cl1' . C4' . 1.740(5) yes
S1' . C1' . 1.781(4) yes
C1 . C2 . 1.402(5) no
C1 . C7 . 1.384(6) no
C2 . C3 . 1.381(6) no
C3 . C5 . 1.374(7) no
C4 . C12 . 1.389(6) no
C4 . C11 . 1.367(6) no
C5 . C6 . 1.387(7) no
C9 . C10 . 1.394(5) no
C9 . C13 . 1.394(6) no
C10 . C11 . 1.376(6) no
C12 . C13 . 1.371(6) no
C1' . C2' . 1.400(5) no
C1' . C7' . 1.373(6) no
C2' . C3' . 1.388(8) no
C3' . C5' . 1.379(7) no
C4' . C12' . 1.371(6) no
C4' . C11' . 1.361(7) no
C5' . C6' . 1.388(7) no
C9' . C10' . 1.391(6) no
C9' . C13' . 1.392(6) no
C10' . C11' . 1.389(7) no
C12' . C13' . 1.386(7) no
C3 . H3 . 0.950 no
C8' . H8' . 0.994 no
C3' . H3' . 0.950 no
C10 . H10 . 0.950 no
C5 . H5 . 0.950 no
C10' . H10' . 0.950 no
C5' . H5' . 0.950 no
C11 . H11 . 0.950 no
C6 . H6 . 0.950 no
C11' . H11' . 0.950 no
C6' . H6' . 0.950 no
C12 . H12 . 0.950 no
C7 . H7 . 0.950 no
C12' . H12' . 0.950 no
C7' . H7' . 0.950 no
C13 . H13 . 0.950 no
C8 . H8 . 0.983 no
C13' . H13' . 0.950 no

loop_
_geom_torsion_atom_site_label_1
_geom_torsion_atom_site_label_2
_geom_torsion_atom_site_label_3
_geom_torsion_atom_site_label_4
_geom_torsion
_geom_torsion_publ_flag
C1 S1 S1' C1' -89.8(2) no
S1' S1 C1 C2 -160.8(3) no
S1' S1 C1 C7 19.8(4) no
S1 S1' C1' C2' -177.6(3) no
S1 S1' C1' C7' 0.4(4) no
C8 N1 C2 C1 -157.8(4) no
C8 N1 C2 C3 25.4(7) no
C2 N1 C8 C9 178.3(4) no
C8' N1' C2' C1' 145.3(4) no
C8' N1' C2' C3' -38.5(6) no
C2' N1' C8' C9' -178.3(4) no
S1 C1 C2 N1 -0.5(5) no
S1 C1 C2 C3 176.5(3) no
C7 C1 C2 N1 178.9(4) no
C7 C1 C2 C3 -4.0(6) no
S1 C1 C7 C6 -177.9(4) no
C2 C1 C7 C6 2.7(7) no
S1' C1' C2' N1' -3.0(5) no
S1' C1' C2' C3' -179.4(3) no
C7' C1' C2' N1' 179.0(4) no
C7' C1' C2' C3' 2.5(6) no
S1' C1' C7' C6' -179.4(4) no
C2' C1' C7' C6' -1.6(7) no
N1 C2 C3 C5 179.4(4) no
C1 C2 C3 C5 2.8(7) no
N1' C2' C3' C5' -178.0(4) no
C1' C2' C3' C5' -1.9(7) no
C2 C3 C5 C6 -0.1(7) no
C2' C3' C5' C6' 0.2(7) no
Cl1 C4 C11 C10 -178.4(4) no
C12 C4 C11 C10 2.0(7) no
Cl1 C4 C12 C13 178.0(3) no
C11 C4 C12 C13 -2.5(7) no
Cl1' C4' C11' C10' 179.9(4) no
C12' C4' C11' C10' 1.5(7) no
Cl1' C4' C12' C13' -179.4(4) no
C11' C4' C12' C13' -0.9(7) no
C3 C5 C6 C7 -1.3(7) no
C3' C5' C6' C7' 0.8(7) no
C5 C6 C7 C1 0.0(8) no
C5' C6' C7' C1' -0.1(7) no
N1 C8 C9 C10 -176.8(4) no
N1 C8 C9 C13 1.4(6) no
N1' C8' C9' C10' 172.8(4) no
N1' C8' C9' C13' -5.9(7) no
C8 C9 C10 C11 175.8(4) no
C13 C9 C10 C11 -2.4(7) no
C8 C9 C13 C12 -176.3(4) no
C10 C9 C13 C12 1.9(6) no
C8' C9' C10' C11' -177.5(4) no
C13' C9' C10' C11' 1.3(7) no
C8' C9' C13' C12' 178.1(4) no
C10' C9' C13' C12' -0.7(7) no
C9 C10 C11 C4 0.5(7) no
C9' C10' C11' C4' -1.7(7) no
C4 C12 C13 C9 0.5(7) no
C4' C12' C13' C9' 0.5(7) no
